data_7714913
loop_
_publ_author_name
'Pavun, Anna'
'Niess, Raffael'
'Scheibel, Lucas A.'
'Seidl, Michael'
'Hohloch, Stephan'

_publ_section_title
;
 A mesoionic carbene stabilized nickel(II) hydroxide complex: a facile
 precursor for C-H activation chemistry.
;
_journal_issue 6
_journal_name_full 'Dalton transactions (Cambridge, England : 2003)'
_journal_page_first 2749
_journal_page_last 2761
_journal_paper_doi 10.1039/d3dt03746k
_journal_volume 53
_journal_year 2024
_chemical_formula_moiety 'C35 H47 N7 Ni O Si, C H2 Cl2'
_chemical_formula_sum 'C36 H49 Cl2 N7 Ni O Si'
_chemical_formula_weight 753.52
_space_group_crystal_system triclinic
_space_group_IT_number 2
_space_group_name_Hall '-P 1'
_space_group_name_H-M_alt 'P -1'
_atom_sites_solution_hydrogens geom
_atom_sites_solution_primary dual
_audit_creation_date 2022-10-11
_audit_creation_method
;
Olex2 1.5-alpha
(compiled 2022.06.10 svn.r3fa896fb for OlexSys, GUI svn.r6535)
;
_audit_update_record
;
2023-09-12 deposited with the CCDC.	2024-01-04 downloaded from the CCDC.
;
_cell_angle_alpha 72.352(3)
_cell_angle_beta 70.181(3)
_cell_angle_gamma 74.277(3)
_cell_formula_units_Z 2
_cell_length_a 11.4300(8)
_cell_length_b 13.2816(11)
_cell_length_c 13.6078(12)
_cell_measurement_reflns_used 6244
_cell_measurement_temperature 153.00
_cell_measurement_theta_max 25.90
_cell_measurement_theta_min 2.21
_cell_volume 1819.1(3)
_computing_cell_refinement 'SAINT V8.40B (?, 2016)'
_computing_data_reduction 'SAINT V8.40B (?, 2016)'
_computing_molecular_graphics 'Olex2 1.5-alpha (Dolomanov et al., 2009)'
_computing_publication_material 'Olex2 1.5-alpha (Dolomanov et al., 2009)'
_computing_structure_refinement 'SHELXL 2014/7 (Sheldrick, 2015)'
_computing_structure_solution 'SHELXT 2014/5 (Sheldrick, 2014)'
_diffrn_ambient_temperature 153.00
_diffrn_measured_fraction_theta_full 0.998
_diffrn_measured_fraction_theta_max 0.999
_diffrn_measurement_device_type 'Bruker D8 Quest, Photon III'
_diffrn_measurement_method '\f and \w scans'
_diffrn_radiation_type MoK\a
_diffrn_radiation_wavelength 0.71073
_diffrn_reflns_av_R_equivalents 0.1079
_diffrn_reflns_av_unetI/netI 0.0573
_diffrn_reflns_Laue_measured_fraction_full 0.998
_diffrn_reflns_Laue_measured_fraction_max 0.999
_diffrn_reflns_limit_h_max 14
_diffrn_reflns_limit_h_min -14
_diffrn_reflns_limit_k_max 16
_diffrn_reflns_limit_k_min -16
_diffrn_reflns_limit_l_max 16
_diffrn_reflns_limit_l_min -16
_diffrn_reflns_number 71977
_diffrn_reflns_point_group_measured_fraction_full 0.998
_diffrn_reflns_point_group_measured_fraction_max 0.999
_diffrn_reflns_theta_full 25.242
_diffrn_reflns_theta_max 25.998
_diffrn_reflns_theta_min 2.151
_diffrn_source_current 1.0
_diffrn_source_power 0.05
_diffrn_source_voltage 50.0
_diffrn_standards_number 0
_exptl_absorpt_coefficient_mu 0.753
_exptl_absorpt_correction_T_max 0.7456
_exptl_absorpt_correction_T_min 0.7084
_exptl_absorpt_correction_type multi-scan
_exptl_absorpt_process_details
;
SADABS-2016/2 (Bruker,2016/2) was used for absorption correction.
wR2(int) was 0.1041 before and 0.0787 after correction.
The Ratio of minimum to maximum transmission is 0.9501.
The \l/2 correction factor is Not present.
;
_exptl_crystal_colour 'clear dark red'
_exptl_crystal_colour_lustre clear
_exptl_crystal_colour_modifier dark
_exptl_crystal_colour_primary red
_exptl_crystal_density_diffrn 1.376
_exptl_crystal_description block
_exptl_crystal_F_000 796
_exptl_crystal_size_max 0.08
_exptl_crystal_size_mid 0.07
_exptl_crystal_size_min 0.06
_refine_diff_density_max 3.854
_refine_diff_density_min -0.719
_refine_diff_density_rms 0.110
_refine_ls_extinction_method none
_refine_ls_goodness_of_fit_ref 1.031
_refine_ls_hydrogen_treatment constr
_refine_ls_matrix_type full
_refine_ls_number_parameters 442
_refine_ls_number_reflns 7147
_refine_ls_number_restraints 0
_refine_ls_restrained_S_all 1.031
_refine_ls_R_factor_all 0.0942
_refine_ls_R_factor_gt 0.0746
_refine_ls_shift/su_max 0.000
_refine_ls_shift/su_mean 0.000
_refine_ls_structure_factor_coef Fsqd
_refine_ls_weighting_details 'w=1/[\s^2^(Fo^2^)+(0.0969P)^2^+6.8492P] where P=(Fo^2^+2Fc^2^)/3'
_refine_ls_weighting_scheme calc
_refine_ls_wR_factor_gt 0.1886
_refine_ls_wR_factor_ref 0.2093
_reflns_Friedel_coverage 0.000
_reflns_number_gt 5590
_reflns_number_total 7147
_reflns_threshold_expression 'I > 2\s(I)'
_cod_data_source_file d3dt03746k2.cif
_cod_data_source_block sh_106n_0m
_cod_depositor_comments 'Adding full bibliography for 7714908--7714920.cif.'
_cod_database_code 7714913
_shelx_shelxl_version_number 2014/7
_shelx_space_group_comment
;
The symmetry employed for this shelxl refinement is uniquely defined
by the following loop, which should always be used as a source of
symmetry information in preference to the above space-group names.
They are only intended as comments.
;
_shelx_estimated_absorpt_t_max 0.956
_shelx_estimated_absorpt_t_min 0.942
_olex2_refinement_description
;
1. Fixed Uiso
 At 1.2 times of:
  All C(H) groups, All C(H,H) groups
 At 1.5 times of:
  All C(H,H,H) groups
2.a Secondary CH2 refined with riding coordinates:
 C5(H5A,H5B), C11(H11A,H11B), C6(H6A,H6B), C8(H8A,H8B), C12(H12A,H12B),
 C10(H10A,H10B), C9(H9A,H9B), C7(H7A,H7B), C100(H10C,H10D)
2.b Aromatic/amide H refined with riding coordinates:
 C20(H20), C22(H22), C17(H17), C15(H15)
2.c Idealised Me refined as rotating group:
 C28(H28A,H28B,H28C), C27(H27A,H27B,H27C), C26(H26A,H26B,H26C), C31(H31A,H31B,
 H31C), C40(H40A,H40B,H40C), C30(H30A,H30B,H30C), C32(H32A,H32B,H32C), C41(H41A,
 H41B,H41C), C42(H42A,H42B,H42C)
;
_olex2_submission_special_instructions 'No special instructions were received'

loop_
_space_group_symop_operation_xyz
'x, y, z'
'-x, -y, -z'

loop_
_atom_site_label
_atom_site_type_symbol
_atom_site_fract_x
_atom_site_fract_y
_atom_site_fract_z
_atom_site_U_iso_or_equiv
_atom_site_adp_type
_atom_site_occupancy
_atom_site_site_symmetry_order
_atom_site_calc_flag
_atom_site_refinement_flags_posn
_atom_site_refinement_flags_adp
_atom_site_refinement_flags_occupancy
_atom_site_disorder_assembly
_atom_site_disorder_group
Ni01 Ni 0.17387(5) 0.59378(4) 0.61358(4) 0.02480(18) Uani 1 1 d . . . . .
Si40 Si 0.35720(14) 0.73873(12) 0.55360(11) 0.0368(3) Uani 1 1 d . . . . .
Cl11 Cl 0.41126(17) 0.76069(14) 0.12359(15) 0.0665(5) Uani 1 1 d . . . . .
Cl10 Cl 0.4978(2) 0.54194(16) 0.09830(15) 0.0727(5) Uani 1 1 d . . . . .
O1 O 0.2107(3) 0.7272(2) 0.6004(2) 0.0303(7) Uani 1 1 d . . . . .
N10 N 0.1727(3) 0.4537(3) 0.6153(3) 0.0215(7) Uani 1 1 d . . . . .
N1 N 0.1436(3) 0.5869(3) 0.4071(3) 0.0242(7) Uani 1 1 d . . . . .
N5 N 0.0955(4) 0.7447(3) 0.3236(3) 0.0276(8) Uani 1 1 d . . . . .
N2 N 0.1906(4) 0.4504(3) 0.8248(3) 0.0271(8) Uani 1 1 d . . . . .
N3 N 0.1186(4) 0.6447(3) 0.3139(3) 0.0287(8) Uani 1 1 d . . . . .
N6 N 0.1644(4) 0.5445(3) 0.9303(3) 0.0307(8) Uani 1 1 d . . . . .
N4 N 0.1821(4) 0.4434(3) 0.9280(3) 0.0337(9) Uani 1 1 d . . . . .
C24 C 0.2004(4) 0.3613(3) 0.6909(3) 0.0241(8) Uani 1 1 d . . . . .
C1 C 0.1390(4) 0.6467(3) 0.4761(3) 0.0225(8) Uani 1 1 d . . . . .
C23 C 0.2108(4) 0.3545(4) 0.7916(3) 0.0260(9) Uani 1 1 d . . . . .
C19 C 0.2266(4) 0.2664(3) 0.6555(3) 0.0239(8) Uani 1 1 d . . . . .
C3 C 0.1048(4) 0.7515(3) 0.4175(3) 0.0241(8) Uani 1 1 d . . . . .
C20 C 0.2596(4) 0.1662(4) 0.7217(4) 0.0284(9) Uani 1 1 d . . . . .
H20 H 0.2765 0.1025 0.6972 0.034 Uiso 1 1 calc R U . . .
C13 C 0.1824(4) 0.4149(3) 0.5280(3) 0.0248(9) Uani 1 1 d . . . . .
C21 C 0.2676(4) 0.1595(4) 0.8234(4) 0.0276(9) Uani 1 1 d . . . . .
C18 C 0.2144(4) 0.3006(4) 0.5480(3) 0.0264(9) Uani 1 1 d . . . . .
C4 C 0.1606(4) 0.6142(4) 0.8354(3) 0.0251(9) Uani 1 1 d . . . . .
C22 C 0.2434(4) 0.2545(3) 0.8569(3) 0.0270(9) Uani 1 1 d . . . . .
H22 H 0.2493 0.2507 0.9260 0.032 Uiso 1 1 calc R U . . .
C16 C 0.2219(4) 0.3064(4) 0.3684(3) 0.0269(9) Uani 1 1 d . . . . .
C5 C 0.0739(5) 0.8578(4) 0.4442(4) 0.0313(10) Uani 1 1 d . . . . .
H5A H 0.1528 0.8777 0.4408 0.038 Uiso 1 1 calc R U . . .
H5B H 0.0180 0.8526 0.5186 0.038 Uiso 1 1 calc R U . . .
C17 C 0.2334(4) 0.2482(4) 0.4691(4) 0.0293(9) Uani 1 1 d . . . . .
H17 H 0.2546 0.1719 0.4838 0.035 Uiso 1 1 calc R U . . .
C15 C 0.1894(4) 0.4195(4) 0.3485(4) 0.0282(9) Uani 1 1 d . . . . .
H15 H 0.1799 0.4597 0.2799 0.034 Uiso 1 1 calc R U . . .
C11 C 0.0645(5) 0.8342(4) 0.2356(4) 0.0339(10) Uani 1 1 d . . . . .
H11A H -0.0174 0.8317 0.2274 0.041 Uiso 1 1 calc R U . . .
H11B H 0.1306 0.8275 0.1674 0.041 Uiso 1 1 calc R U . . .
C2 C 0.1788(4) 0.5534(4) 0.7613(4) 0.0283(9) Uani 1 1 d . . . . .
C14 C 0.1709(4) 0.4734(3) 0.4274(4) 0.0268(9) Uani 1 1 d . . . . .
C6 C 0.1392(5) 0.7318(4) 0.8276(4) 0.0338(10) Uani 1 1 d . . . . .
H6A H 0.0891 0.7718 0.7762 0.041 Uiso 1 1 calc R U . . .
H6B H 0.2216 0.7558 0.8006 0.041 Uiso 1 1 calc R U . . .
C8 C 0.0682(6) 0.7562(4) 0.9386(4) 0.0405(12) Uani 1 1 d . . . . .
H8A H 0.0602 0.8333 0.9347 0.049 Uiso 1 1 calc R U . . .
H8B H -0.0179 0.7395 0.9628 0.049 Uiso 1 1 calc R U . . .
C25 C 0.2473(5) 0.2513(4) 0.2762(4) 0.0349(11) Uani 1 1 d . . . . .
C28 C 0.3619(6) 0.2863(5) 0.1854(4) 0.0461(13) Uani 1 1 d . . . . .
H28A H 0.3752 0.2546 0.1252 0.069 Uiso 1 1 calc R U . . .
H28B H 0.4372 0.2618 0.2115 0.069 Uiso 1 1 calc R U . . .
H28C H 0.3465 0.3649 0.1613 0.069 Uiso 1 1 calc R U . . .
C29 C 0.3041(5) 0.0493(4) 0.8960(4) 0.0345(10) Uani 1 1 d . . . . .
C27 C 0.1313(5) 0.2820(5) 0.2345(4) 0.0444(13) Uani 1 1 d . . . . .
H27A H 0.1093 0.3605 0.2121 0.067 Uiso 1 1 calc R U . . .
H27B H 0.0601 0.2546 0.2917 0.067 Uiso 1 1 calc R U . . .
H27C H 0.1500 0.2507 0.1731 0.067 Uiso 1 1 calc R U . . .
C12 C 0.1449(5) 0.5713(4) 1.0337(4) 0.0391(12) Uani 1 1 d . . . . .
H12A H 0.0635 0.5535 1.0841 0.047 Uiso 1 1 calc R U . . .
H12B H 0.2136 0.5275 1.0661 0.047 Uiso 1 1 calc R U . . .
C26 C 0.2753(6) 0.1286(4) 0.3150(4) 0.0427(12) Uani 1 1 d . . . . .
H26A H 0.2915 0.0956 0.2551 0.064 Uiso 1 1 calc R U . . .
H26B H 0.2023 0.1048 0.3727 0.064 Uiso 1 1 calc R U . . .
H26C H 0.3499 0.1068 0.3420 0.064 Uiso 1 1 calc R U . . .
C31 C 0.3074(6) 0.0600(4) 1.0051(5) 0.0501(14) Uani 1 1 d . . . . .
H31A H 0.3324 -0.0115 1.0486 0.075 Uiso 1 1 calc R U . . .
H31B H 0.2231 0.0933 1.0430 0.075 Uiso 1 1 calc R U . . .
H31C H 0.3687 0.1049 0.9927 0.075 Uiso 1 1 calc R U . . .
C10 C 0.1438(7) 0.6865(5) 1.0173(5) 0.0554(16) Uani 1 1 d . . . . .
H10A H 0.2319 0.6992 0.9890 0.066 Uiso 1 1 calc R U . . .
H10B H 0.1059 0.7073 1.0871 0.066 Uiso 1 1 calc R U . . .
C40 C 0.4633(5) 0.6308(6) 0.6280(5) 0.0570(16) Uani 1 1 d . . . . .
H40A H 0.4284 0.6269 0.7053 0.086 Uiso 1 1 calc R U . . .
H40B H 0.5482 0.6481 0.6033 0.086 Uiso 1 1 calc R U . . .
H40C H 0.4683 0.5613 0.6141 0.086 Uiso 1 1 calc R U . . .
C30 C 0.4356(6) -0.0031(5) 0.8406(5) 0.0587(17) Uani 1 1 d . . . . .
H30A H 0.4958 0.0433 0.8267 0.088 Uiso 1 1 calc R U . . .
H30B H 0.4355 -0.0136 0.7724 0.088 Uiso 1 1 calc R U . . .
H30C H 0.4605 -0.0729 0.8867 0.088 Uiso 1 1 calc R U . . .
C32 C 0.2085(7) -0.0199(5) 0.9189(5) 0.0567(16) Uani 1 1 d . . . . .
H32A H 0.2273 -0.0870 0.9711 0.085 Uiso 1 1 calc R U . . .
H32B H 0.2126 -0.0364 0.8522 0.085 Uiso 1 1 calc R U . . .
H32C H 0.1233 0.0187 0.9484 0.085 Uiso 1 1 calc R U . . .
C9 C 0.0564(9) 0.9392(5) 0.2599(5) 0.074(2) Uani 1 1 d . . . . .
H9A H 0.1423 0.9568 0.2322 0.089 Uiso 1 1 calc R U . . .
H9B H 0.0024 0.9958 0.2192 0.089 Uiso 1 1 calc R U . . .
C7 C 0.0088(9) 0.9446(5) 0.3681(6) 0.070(2) Uani 1 1 d . . . . .
H7A H -0.0823 0.9409 0.3923 0.084 Uiso 1 1 calc R U . . .
H7B H 0.0156 1.0155 0.3733 0.084 Uiso 1 1 calc R U . . .
C100 C 0.4594(6) 0.6257(5) 0.1850(5) 0.0534(15) Uani 1 1 d . . . . .
H10C H 0.5340 0.6194 0.2094 0.064 Uiso 1 1 calc R U . . .
H10D H 0.3904 0.6024 0.2490 0.064 Uiso 1 1 calc R U . . .
C41 C 0.3704(7) 0.8742(5) 0.5621(6) 0.0664(19) Uani 1 1 d . . . . .
H41A H 0.3070 0.9301 0.5328 0.100 Uiso 1 1 calc R U . . .
H41B H 0.4553 0.8887 0.5206 0.100 Uiso 1 1 calc R U . . .
H41C H 0.3559 0.8742 0.6374 0.100 Uiso 1 1 calc R U . . .
C42 C 0.4257(6) 0.7301(7) 0.4099(5) 0.067(2) Uani 1 1 d . . . . .
H42A H 0.4309 0.6570 0.4045 0.101 Uiso 1 1 calc R U . . .
H42B H 0.5107 0.7476 0.3827 0.101 Uiso 1 1 calc R U . . .
H42C H 0.3715 0.7813 0.3672 0.101 Uiso 1 1 calc R U . . .

loop_
_atom_site_aniso_label
_atom_site_aniso_U_11
_atom_site_aniso_U_22
_atom_site_aniso_U_33
_atom_site_aniso_U_23
_atom_site_aniso_U_13
_atom_site_aniso_U_12
Ni01 0.0315(3) 0.0251(3) 0.0185(3) -0.0020(2) -0.0084(2) -0.0081(2)
Si40 0.0409(8) 0.0404(8) 0.0315(7) 0.0007(6) -0.0134(6) -0.0175(6)
Cl11 0.0702(11) 0.0524(9) 0.0681(11) 0.0029(8) -0.0271(9) -0.0068(8)
Cl10 0.0942(14) 0.0652(11) 0.0617(11) -0.0140(8) -0.0212(10) -0.0218(10)
O1 0.0387(18) 0.0291(16) 0.0252(16) -0.0021(13) -0.0121(13) -0.0109(14)
N10 0.0260(17) 0.0231(17) 0.0154(16) -0.0019(13) -0.0081(13) -0.0046(14)
N1 0.0283(18) 0.0243(18) 0.0183(17) -0.0020(14) -0.0076(14) -0.0039(14)
N5 0.034(2) 0.0249(19) 0.0226(18) -0.0036(15) -0.0080(15) -0.0050(15)
N2 0.0315(19) 0.0287(19) 0.0203(18) -0.0025(15) -0.0067(15) -0.0087(15)
N3 0.037(2) 0.0285(19) 0.0197(18) -0.0030(15) -0.0086(15) -0.0069(16)
N6 0.040(2) 0.032(2) 0.0222(19) -0.0043(16) -0.0124(16) -0.0084(17)
N4 0.045(2) 0.036(2) 0.0211(19) -0.0008(16) -0.0132(17) -0.0110(18)
C24 0.023(2) 0.026(2) 0.020(2) 0.0003(16) -0.0045(16) -0.0083(16)
C1 0.024(2) 0.024(2) 0.0195(19) -0.0046(16) -0.0050(16) -0.0069(16)
C23 0.026(2) 0.027(2) 0.021(2) -0.0021(17) -0.0044(16) -0.0066(17)
C19 0.028(2) 0.023(2) 0.023(2) -0.0008(16) -0.0098(17) -0.0089(16)
C3 0.029(2) 0.024(2) 0.0177(19) -0.0007(16) -0.0081(16) -0.0062(17)
C20 0.032(2) 0.022(2) 0.030(2) -0.0024(18) -0.0102(18) -0.0053(17)
C13 0.028(2) 0.025(2) 0.022(2) -0.0053(17) -0.0063(16) -0.0073(17)
C21 0.028(2) 0.026(2) 0.026(2) 0.0043(17) -0.0115(17) -0.0063(17)
C18 0.027(2) 0.029(2) 0.023(2) -0.0005(17) -0.0077(17) -0.0096(17)
C4 0.033(2) 0.029(2) 0.0168(19) -0.0031(16) -0.0098(17) -0.0093(18)
C22 0.030(2) 0.026(2) 0.022(2) 0.0025(17) -0.0093(17) -0.0078(17)
C16 0.028(2) 0.030(2) 0.024(2) -0.0102(18) -0.0053(17) -0.0056(17)
C5 0.040(3) 0.029(2) 0.023(2) -0.0062(18) -0.0084(19) -0.0032(19)
C17 0.031(2) 0.027(2) 0.030(2) -0.0064(18) -0.0067(18) -0.0076(18)
C15 0.032(2) 0.032(2) 0.022(2) -0.0058(18) -0.0073(17) -0.0093(18)
C11 0.045(3) 0.033(2) 0.020(2) 0.0039(18) -0.0133(19) -0.007(2)
C2 0.029(2) 0.028(2) 0.027(2) -0.0028(18) -0.0082(18) -0.0076(18)
C14 0.025(2) 0.024(2) 0.027(2) -0.0015(17) -0.0043(17) -0.0045(16)
C6 0.048(3) 0.033(2) 0.027(2) -0.0082(19) -0.014(2) -0.012(2)
C8 0.059(3) 0.038(3) 0.028(2) -0.016(2) -0.010(2) -0.010(2)
C25 0.045(3) 0.033(3) 0.031(2) -0.012(2) -0.011(2) -0.008(2)
C28 0.058(3) 0.042(3) 0.032(3) -0.014(2) 0.003(2) -0.013(3)
C29 0.046(3) 0.025(2) 0.031(2) 0.0035(19) -0.019(2) -0.003(2)
C27 0.054(3) 0.049(3) 0.039(3) -0.017(2) -0.019(2) -0.010(3)
C12 0.057(3) 0.046(3) 0.019(2) -0.005(2) -0.017(2) -0.012(2)
C26 0.061(3) 0.029(3) 0.038(3) -0.014(2) -0.010(2) -0.008(2)
C31 0.074(4) 0.036(3) 0.040(3) 0.002(2) -0.031(3) -0.002(3)
C10 0.097(5) 0.050(3) 0.034(3) -0.013(3) -0.029(3) -0.020(3)
C40 0.040(3) 0.074(4) 0.053(4) 0.004(3) -0.017(3) -0.019(3)
C30 0.065(4) 0.046(3) 0.052(4) -0.005(3) -0.027(3) 0.015(3)
C32 0.084(5) 0.037(3) 0.055(4) 0.013(3) -0.034(3) -0.028(3)
C9 0.146(7) 0.031(3) 0.041(3) 0.002(3) -0.045(4) 0.003(4)
C7 0.125(7) 0.029(3) 0.066(4) -0.008(3) -0.053(5) 0.001(3)
C100 0.053(3) 0.051(3) 0.050(3) -0.001(3) -0.017(3) -0.007(3)
C41 0.075(5) 0.048(4) 0.083(5) 0.002(3) -0.030(4) -0.032(3)
C42 0.045(3) 0.114(6) 0.040(3) -0.008(4) -0.005(3) -0.029(4)

loop_
_atom_type_symbol
_atom_type_description
_atom_type_scat_dispersion_real
_atom_type_scat_dispersion_imag
_atom_type_scat_source
C C 0.0033 0.0016 'International Tables Vol C Tables 4.2.6.8 and 6.1.1.4'
H H 0.0000 0.0000 'International Tables Vol C Tables 4.2.6.8 and 6.1.1.4'
Cl Cl 0.1484 0.1585 'International Tables Vol C Tables 4.2.6.8 and 6.1.1.4'
N N 0.0061 0.0033 'International Tables Vol C Tables 4.2.6.8 and 6.1.1.4'
Ni Ni 0.3393 1.1124 'International Tables Vol C Tables 4.2.6.8 and 6.1.1.4'
O O 0.0106 0.0060 'International Tables Vol C Tables 4.2.6.8 and 6.1.1.4'
Si Si 0.0817 0.0704 'International Tables Vol C Tables 4.2.6.8 and 6.1.1.4'

loop_
_geom_angle_atom_site_label_1
_geom_angle_atom_site_label_2
_geom_angle_atom_site_label_3
_geom_angle
_geom_angle_site_symmetry_1
_geom_angle_site_symmetry_3
_geom_angle_publ_flag
O1 Ni01 C1 89.76(15) . . ?
O1 Ni01 C2 88.86(16) . . ?
N10 Ni01 O1 168.36(15) . . ?
N10 Ni01 C1 91.31(16) . . ?
N10 Ni01 C2 92.06(17) . . ?
C1 Ni01 C2 169.91(18) . . ?
O1 Si40 C40 113.3(2) . . ?
O1 Si40 C41 108.6(3) . . ?
O1 Si40 C42 112.9(2) . . ?
C41 Si40 C40 108.7(3) . . ?
C42 Si40 C40 105.3(3) . . ?
C42 Si40 C41 107.8(4) . . ?
Si40 O1 Ni01 116.98(19) . . ?
C24 N10 Ni01 127.3(3) . . ?
C24 N10 C13 103.3(3) . . ?
C13 N10 Ni01 126.8(3) . . ?
N3 N1 C1 115.2(3) . . ?
N3 N1 C14 119.3(4) . . ?
C1 N1 C14 125.5(4) . . ?
N3 N5 C3 113.2(4) . . ?
N3 N5 C11 119.6(4) . . ?
C3 N5 C11 127.3(4) . . ?
N4 N2 C23 118.6(4) . . ?
N4 N2 C2 115.1(4) . . ?
C2 N2 C23 126.3(4) . . ?
N5 N3 N1 102.7(3) . . ?
N4 N6 C4 113.8(4) . . ?
N4 N6 C12 119.0(4) . . ?
C4 N6 C12 127.1(4) . . ?
N6 N4 N2 102.5(3) . . ?
N10 C24 C23 127.3(4) . . ?
N10 C24 C19 113.6(4) . . ?
C23 C24 C19 119.1(4) . . ?
N1 C1 Ni01 127.4(3) . . ?
N1 C1 C3 100.9(3) . . ?
C3 C1 Ni01 131.7(3) . . ?
C24 C23 N2 118.9(4) . . ?
C24 C23 C22 119.9(4) . . ?
C22 C23 N2 121.2(4) . . ?
C24 C19 C18 105.5(4) . . ?
C20 C19 C24 120.6(4) . . ?
C20 C19 C18 133.8(4) . . ?
N5 C3 C1 108.0(4) . . ?
N5 C3 C5 120.1(4) . . ?
C1 C3 C5 131.8(4) . . ?
C19 C20 H20 119.9 . . ?
C21 C20 C19 120.1(4) . . ?
C21 C20 H20 119.9 . . ?
N10 C13 C18 112.9(4) . . ?
C14 C13 N10 128.1(4) . . ?
C14 C13 C18 119.0(4) . . ?
C20 C21 C22 118.7(4) . . ?
C20 C21 C29 120.1(4) . . ?
C22 C21 C29 121.2(4) . . ?
C13 C18 C19 104.7(4) . . ?
C17 C18 C19 134.2(4) . . ?
C17 C18 C13 121.0(4) . . ?
N6 C4 C2 107.3(4) . . ?
N6 C4 C6 119.2(4) . . ?
C2 C4 C6 133.4(4) . . ?
C23 C22 C21 121.5(4) . . ?
C23 C22 H22 119.2 . . ?
C21 C22 H22 119.2 . . ?
C17 C16 C15 119.1(4) . . ?
C17 C16 C25 122.0(4) . . ?
C15 C16 C25 118.9(4) . . ?
C3 C5 H5A 109.2 . . ?
C3 C5 H5B 109.2 . . ?
C3 C5 C7 111.9(4) . . ?
H5A C5 H5B 107.9 . . ?
C7 C5 H5A 109.2 . . ?
C7 C5 H5B 109.2 . . ?
C18 C17 C16 120.2(4) . . ?
C18 C17 H17 119.9 . . ?
C16 C17 H17 119.9 . . ?
C16 C15 H15 119.4 . . ?
C14 C15 C16 121.3(4) . . ?
C14 C15 H15 119.4 . . ?
N5 C11 H11A 109.7 . . ?
N5 C11 H11B 109.7 . . ?
N5 C11 C9 109.7(4) . . ?
H11A C11 H11B 108.2 . . ?
C9 C11 H11A 109.7 . . ?
C9 C11 H11B 109.7 . . ?
N2 C2 Ni01 126.1(3) . . ?
N2 C2 C4 101.2(4) . . ?
C4 C2 Ni01 132.4(3) . . ?
C13 C14 N1 118.6(4) . . ?
C13 C14 C15 119.5(4) . . ?
C15 C14 N1 121.9(4) . . ?
C4 C6 H6A 109.6 . . ?
C4 C6 H6B 109.6 . . ?
C4 C6 C8 110.1(4) . . ?
H6A C6 H6B 108.2 . . ?
C8 C6 H6A 109.6 . . ?
C8 C6 H6B 109.6 . . ?
C6 C8 H8A 110.1 . . ?
C6 C8 H8B 110.1 . . ?
H8A C8 H8B 108.4 . . ?
C10 C8 C6 107.9(5) . . ?
C10 C8 H8A 110.1 . . ?
C10 C8 H8B 110.1 . . ?
C28 C25 C16 109.4(4) . . ?
C28 C25 C26 108.5(4) . . ?
C27 C25 C16 109.9(4) . . ?
C27 C25 C28 110.0(5) . . ?
C27 C25 C26 108.0(4) . . ?
C26 C25 C16 111.0(4) . . ?
C25 C28 H28A 109.5 . . ?
C25 C28 H28B 109.5 . . ?
C25 C28 H28C 109.5 . . ?
H28A C28 H28B 109.5 . . ?
H28A C28 H28C 109.5 . . ?
H28B C28 H28C 109.5 . . ?
C21 C29 C31 111.8(4) . . ?
C30 C29 C21 108.8(4) . . ?
C30 C29 C31 107.7(5) . . ?
C32 C29 C21 109.9(4) . . ?
C32 C29 C31 107.6(5) . . ?
C32 C29 C30 111.1(5) . . ?
C25 C27 H27A 109.5 . . ?
C25 C27 H27B 109.5 . . ?
C25 C27 H27C 109.5 . . ?
H27A C27 H27B 109.5 . . ?
H27A C27 H27C 109.5 . . ?
H27B C27 H27C 109.5 . . ?
N6 C12 H12A 109.5 . . ?
N6 C12 H12B 109.5 . . ?
H12A C12 H12B 108.1 . . ?
C10 C12 N6 110.8(4) . . ?
C10 C12 H12A 109.5 . . ?
C10 C12 H12B 109.5 . . ?
C25 C26 H26A 109.5 . . ?
C25 C26 H26B 109.5 . . ?
C25 C26 H26C 109.5 . . ?
H26A C26 H26B 109.5 . . ?
H26A C26 H26C 109.5 . . ?
H26B C26 H26C 109.5 . . ?
C29 C31 H31A 109.5 . . ?
C29 C31 H31B 109.5 . . ?
C29 C31 H31C 109.5 . . ?
H31A C31 H31B 109.5 . . ?
H31A C31 H31C 109.5 . . ?
H31B C31 H31C 109.5 . . ?
C8 C10 H10A 109.4 . . ?
C8 C10 H10B 109.4 . . ?
C12 C10 C8 111.2(5) . . ?
C12 C10 H10A 109.4 . . ?
C12 C10 H10B 109.4 . . ?
H10A C10 H10B 108.0 . . ?
Si40 C40 H40A 109.5 . . ?
Si40 C40 H40B 109.5 . . ?
Si40 C40 H40C 109.5 . . ?
H40A C40 H40B 109.5 . . ?
H40A C40 H40C 109.5 . . ?
H40B C40 H40C 109.5 . . ?
C29 C30 H30A 109.5 . . ?
C29 C30 H30B 109.5 . . ?
C29 C30 H30C 109.5 . . ?
H30A C30 H30B 109.5 . . ?
H30A C30 H30C 109.5 . . ?
H30B C30 H30C 109.5 . . ?
C29 C32 H32A 109.5 . . ?
C29 C32 H32B 109.5 . . ?
C29 C32 H32C 109.5 . . ?
H32A C32 H32B 109.5 . . ?
H32A C32 H32C 109.5 . . ?
H32B C32 H32C 109.5 . . ?
C11 C9 H9A 108.1 . . ?
C11 C9 H9B 108.1 . . ?
H9A C9 H9B 107.3 . . ?
C7 C9 C11 116.9(6) . . ?
C7 C9 H9A 108.1 . . ?
C7 C9 H9B 108.1 . . ?
C5 C7 H7A 108.4 . . ?
C5 C7 H7B 108.4 . . ?
C9 C7 C5 115.4(6) . . ?
C9 C7 H7A 108.4 . . ?
C9 C7 H7B 108.4 . . ?
H7A C7 H7B 107.5 . . ?
Cl11 C100 H10C 109.2 . . ?
Cl11 C100 H10D 109.2 . . ?
Cl10 C100 Cl11 111.9(4) . . ?
Cl10 C100 H10C 109.2 . . ?
Cl10 C100 H10D 109.2 . . ?
H10C C100 H10D 107.9 . . ?
Si40 C41 H41A 109.5 . . ?
Si40 C41 H41B 109.5 . . ?
Si40 C41 H41C 109.5 . . ?
H41A C41 H41B 109.5 . . ?
H41A C41 H41C 109.5 . . ?
H41B C41 H41C 109.5 . . ?
Si40 C42 H42A 109.5 . . ?
Si40 C42 H42B 109.5 . . ?
Si40 C42 H42C 109.5 . . ?
H42A C42 H42B 109.5 . . ?
H42A C42 H42C 109.5 . . ?
H42B C42 H42C 109.5 . . ?

loop_
_geom_bond_atom_site_label_1
_geom_bond_atom_site_label_2
_geom_bond_distance
_geom_bond_site_symmetry_2
_geom_bond_publ_flag
Ni01 O1 1.874(3) . ?
Ni01 N10 1.858(3) . ?
Ni01 C1 1.926(4) . ?
Ni01 C2 1.934(4) . ?
Si40 O1 1.609(3) . ?
Si40 C40 1.887(6) . ?
Si40 C41 1.887(6) . ?
Si40 C42 1.871(7) . ?
Cl11 C100 1.756(6) . ?
Cl10 C100 1.733(7) . ?
N10 C24 1.382(5) . ?
N10 C13 1.392(5) . ?
N1 N3 1.348(5) . ?
N1 C1 1.382(5) . ?
N1 C14 1.414(5) . ?
N5 N3 1.320(5) . ?
N5 C3 1.349(5) . ?
N5 C11 1.473(5) . ?
N2 N4 1.350(5) . ?
N2 C23 1.414(6) . ?
N2 C2 1.378(6) . ?
N6 N4 1.312(6) . ?
N6 C4 1.348(6) . ?
N6 C12 1.484(6) . ?
C24 C23 1.389(6) . ?
C24 C19 1.406(6) . ?
C1 C3 1.403(6) . ?
C23 C22 1.390(6) . ?
C19 C20 1.398(6) . ?
C19 C18 1.438(6) . ?
C3 C5 1.485(6) . ?
C20 H20 0.9500 . ?
C20 C21 1.393(6) . ?
C13 C18 1.424(6) . ?
C13 C14 1.385(6) . ?
C21 C22 1.396(6) . ?
C21 C29 1.538(6) . ?
C18 C17 1.378(6) . ?
C4 C2 1.405(6) . ?
C4 C6 1.490(6) . ?
C22 H22 0.9500 . ?
C16 C17 1.385(6) . ?
C16 C15 1.409(6) . ?
C16 C25 1.546(6) . ?
C5 H5A 0.9900 . ?
C5 H5B 0.9900 . ?
C5 C7 1.513(8) . ?
C17 H17 0.9500 . ?
C15 H15 0.9500 . ?
C15 C14 1.393(6) . ?
C11 H11A 0.9900 . ?
C11 H11B 0.9900 . ?
C11 C9 1.500(8) . ?
C6 H6A 0.9900 . ?
C6 H6B 0.9900 . ?
C6 C8 1.538(6) . ?
C8 H8A 0.9900 . ?
C8 H8B 0.9900 . ?
C8 C10 1.532(8) . ?
C25 C28 1.530(7) . ?
C25 C27 1.523(7) . ?
C25 C26 1.532(7) . ?
C28 H28A 0.9800 . ?
C28 H28B 0.9800 . ?
C28 H28C 0.9800 . ?
C29 C31 1.546(7) . ?
C29 C30 1.515(8) . ?
C29 C32 1.509(7) . ?
C27 H27A 0.9800 . ?
C27 H27B 0.9800 . ?
C27 H27C 0.9800 . ?
C12 H12A 0.9900 . ?
C12 H12B 0.9900 . ?
C12 C10 1.475(8) . ?
C26 H26A 0.9800 . ?
C26 H26B 0.9800 . ?
C26 H26C 0.9800 . ?
C31 H31A 0.9800 . ?
C31 H31B 0.9800 . ?
C31 H31C 0.9800 . ?
C10 H10A 0.9900 . ?
C10 H10B 0.9900 . ?
C40 H40A 0.9800 . ?
C40 H40B 0.9800 . ?
C40 H40C 0.9800 . ?
C30 H30A 0.9800 . ?
C30 H30B 0.9800 . ?
C30 H30C 0.9800 . ?
C32 H32A 0.9800 . ?
C32 H32B 0.9800 . ?
C32 H32C 0.9800 . ?
C9 H9A 0.9900 . ?
C9 H9B 0.9900 . ?
C9 C7 1.404(10) . ?
C7 H7A 0.9900 . ?
C7 H7B 0.9900 . ?
C100 H10C 0.9900 . ?
C100 H10D 0.9900 . ?
C41 H41A 0.9800 . ?
C41 H41B 0.9800 . ?
C41 H41C 0.9800 . ?
C42 H42A 0.9800 . ?
C42 H42B 0.9800 . ?
C42 H42C 0.9800 . ?

loop_
_geom_torsion_atom_site_label_1
_geom_torsion_atom_site_label_2
_geom_torsion_atom_site_label_3
_geom_torsion_atom_site_label_4
_geom_torsion
_geom_torsion_site_symmetry_1
_geom_torsion_site_symmetry_2
_geom_torsion_site_symmetry_3
_geom_torsion_site_symmetry_4
_geom_torsion_publ_flag
Ni01 N10 C24 C23 13.6(6) . . . . ?
Ni01 N10 C24 C19 -162.8(3) . . . . ?
Ni01 N10 C13 C18 163.2(3) . . . . ?
Ni01 N10 C13 C14 -13.4(6) . . . . ?
Ni01 C1 C3 N5 178.0(3) . . . . ?
Ni01 C1 C3 C5 -5.5(7) . . . . ?
O1 Ni01 N10 C24 80.1(8) . . . . ?
O1 Ni01 N10 C13 -78.6(8) . . . . ?
N10 Ni01 O1 Si40 -0.3(8) . . . . ?
N10 C24 C23 N2 0.6(7) . . . . ?
N10 C24 C23 C22 -178.0(4) . . . . ?
N10 C24 C19 C20 178.4(4) . . . . ?
N10 C24 C19 C18 -0.2(5) . . . . ?
N10 C13 C18 C19 -0.6(5) . . . . ?
N10 C13 C18 C17 -177.2(4) . . . . ?
N10 C13 C14 N1 -1.3(7) . . . . ?
N10 C13 C14 C15 177.2(4) . . . . ?
N1 C1 C3 N5 -1.2(4) . . . . ?
N1 C1 C3 C5 175.3(5) . . . . ?
N5 C3 C5 C7 11.8(7) . . . . ?
N5 C11 C9 C7 -34.4(9) . . . . ?
N2 C23 C22 C21 -177.9(4) . . . . ?
N3 N1 C1 Ni01 -177.9(3) . . . . ?
N3 N1 C1 C3 1.3(5) . . . . ?
N3 N1 C14 C13 -172.9(4) . . . . ?
N3 N1 C14 C15 8.7(6) . . . . ?
N3 N5 C3 C1 0.9(5) . . . . ?
N3 N5 C3 C5 -176.2(4) . . . . ?
N3 N5 C11 C9 -173.8(5) . . . . ?
N6 C4 C2 Ni01 174.9(3) . . . . ?
N6 C4 C2 N2 0.5(5) . . . . ?
N6 C4 C6 C8 -25.1(6) . . . . ?
N6 C12 C10 C8 42.2(7) . . . . ?
N4 N2 C23 C24 170.2(4) . . . . ?
N4 N2 C23 C22 -11.2(6) . . . . ?
N4 N2 C2 Ni01 -175.2(3) . . . . ?
N4 N2 C2 C4 -0.3(5) . . . . ?
N4 N6 C4 C2 -0.6(5) . . . . ?
N4 N6 C4 C6 179.1(4) . . . . ?
N4 N6 C12 C10 172.5(5) . . . . ?
C24 N10 C13 C18 0.5(5) . . . . ?
C24 N10 C13 C14 -176.1(4) . . . . ?
C24 C23 C22 C21 0.7(7) . . . . ?
C24 C19 C20 C21 -0.4(6) . . . . ?
C24 C19 C18 C13 0.4(4) . . . . ?
C24 C19 C18 C17 176.3(5) . . . . ?
C1 Ni01 O1 Si40 -95.6(2) . . . . ?
C1 Ni01 N10 C24 175.3(4) . . . . ?
C1 Ni01 N10 C13 16.6(4) . . . . ?
C1 N1 N3 N5 -0.9(5) . . . . ?
C1 N1 C14 C13 6.7(6) . . . . ?
C1 N1 C14 C15 -171.8(4) . . . . ?
C1 C3 C5 C7 -164.5(6) . . . . ?
C23 N2 N4 N6 179.7(4) . . . . ?
C23 N2 C2 Ni01 5.1(6) . . . . ?
C23 N2 C2 C4 180.0(4) . . . . ?
C23 C24 C19 C20 1.6(6) . . . . ?
C23 C24 C19 C18 -176.9(4) . . . . ?
C19 C24 C23 N2 176.9(4) . . . . ?
C19 C24 C23 C22 -1.7(6) . . . . ?
C19 C20 C21 C22 -0.6(7) . . . . ?
C19 C20 C21 C29 -179.9(4) . . . . ?
C19 C18 C17 C16 -175.2(4) . . . . ?
C3 N5 N3 N1 0.0(5) . . . . ?
C3 N5 C11 C9 5.7(7) . . . . ?
C3 C5 C7 C9 -39.9(9) . . . . ?
C20 C19 C18 C13 -177.8(5) . . . . ?
C20 C19 C18 C17 -1.9(9) . . . . ?
C20 C21 C22 C23 0.5(7) . . . . ?
C20 C21 C29 C31 -179.9(5) . . . . ?
C20 C21 C29 C30 61.3(6) . . . . ?
C20 C21 C29 C32 -60.5(6) . . . . ?
C13 N10 C24 C23 176.2(4) . . . . ?
C13 N10 C24 C19 -0.2(5) . . . . ?
C13 C18 C17 C16 0.1(7) . . . . ?
C18 C19 C20 C21 177.6(4) . . . . ?
C18 C13 C14 N1 -177.8(4) . . . . ?
C18 C13 C14 C15 0.7(6) . . . . ?
C4 N6 N4 N2 0.4(5) . . . . ?
C4 N6 C12 C10 -10.9(7) . . . . ?
C4 C6 C8 C10 55.1(6) . . . . ?
C22 C21 C29 C31 0.9(7) . . . . ?
C22 C21 C29 C30 -117.9(5) . . . . ?
C22 C21 C29 C32 120.3(5) . . . . ?
C16 C15 C14 N1 177.3(4) . . . . ?
C16 C15 C14 C13 -1.2(7) . . . . ?
C17 C16 C15 C14 1.1(7) . . . . ?
C17 C16 C25 C28 -115.4(5) . . . . ?
C17 C16 C25 C27 123.7(5) . . . . ?
C17 C16 C25 C26 4.3(6) . . . . ?
C15 C16 C17 C18 -0.6(7) . . . . ?
C15 C16 C25 C28 62.8(6) . . . . ?
C15 C16 C25 C27 -58.1(6) . . . . ?
C15 C16 C25 C26 -177.5(4) . . . . ?
C11 N5 N3 N1 179.5(4) . . . . ?
C11 N5 C3 C1 -178.6(4) . . . . ?
C11 N5 C3 C5 4.3(7) . . . . ?
C11 C9 C7 C5 53.3(10) . . . . ?
C2 Ni01 O1 Si40 94.4(2) . . . . ?
C2 Ni01 N10 C24 -14.2(4) . . . . ?
C2 Ni01 N10 C13 -172.9(4) . . . . ?
C2 N2 N4 N6 0.0(5) . . . . ?
C2 N2 C23 C24 -10.1(6) . . . . ?
C2 N2 C23 C22 168.5(4) . . . . ?
C2 C4 C6 C8 154.6(5) . . . . ?
C14 N1 N3 N5 178.7(4) . . . . ?
C14 N1 C1 Ni01 2.5(6) . . . . ?
C14 N1 C1 C3 -178.3(4) . . . . ?
C14 C13 C18 C19 176.3(4) . . . . ?
C14 C13 C18 C17 -0.2(6) . . . . ?
C6 C4 C2 Ni01 -4.8(8) . . . . ?
C6 C4 C2 N2 -179.1(5) . . . . ?
C6 C8 C10 C12 -66.1(6) . . . . ?
C25 C16 C17 C18 177.6(4) . . . . ?
C25 C16 C15 C14 -177.2(4) . . . . ?
C29 C21 C22 C23 179.7(4) . . . . ?
C12 N6 N4 N2 177.5(4) . . . . ?
C12 N6 C4 C2 -177.4(4) . . . . ?
C12 N6 C4 C6 2.3(7) . . . . ?
C40 Si40 O1 Ni01 -53.2(3) . . . . ?
C41 Si40 O1 Ni01 -174.1(3) . . . . ?
C42 Si40 O1 Ni01 66.4(4) . . . . ?
